data_7049644
loop_
_publ_author_name
'Hua, Xiu-Ni'
'Gao, Ji-Xing'
'Chen, Xiao-Gang'
'Li, Peng-Fei'
'Mei, Guang-Quan'
'Liao, Wei-Qiang'

_publ_section_title
;
 Ultrahigh phase transition temperature in a metal-halide perovskite-type
 material containing unprecedented hydrogen bonding interactions.
;
_journal_issue 19
_journal_name_full 'Dalton transactions (Cambridge, England : 2003)'
_journal_page_first 6621
_journal_page_last 6626
_journal_paper_doi 10.1039/c9dt00945k
_journal_volume 48
_journal_year 2019
_chemical_formula_moiety 'Cd Cl3, C4 H12 N O'
_chemical_formula_sum 'C4 H12 Cd Cl3 N O'
_chemical_formula_weight 308.91
_space_group_crystal_system monoclinic
_space_group_IT_number 14
_space_group_name_Hall '-P 2ybc'
_space_group_name_H-M_alt 'P 1 21/c 1'
_symmetry_space_group_name_Hall '-P 2ybc'
_symmetry_space_group_name_H-M 'P 1 21/c 1'
_atom_sites_solution_hydrogens geom
_audit_block_doi 10.5517/ccdc.csd.cc220bhy
_audit_creation_method SHELXL-2014/7
_audit_update_record
;
2019-04-01 deposited with the CCDC.    2019-04-09 downloaded from the CCDC.
;
_cell_angle_alpha 90
_cell_angle_beta 95.509(3)
_cell_angle_gamma 90
_cell_formula_units_Z 4
_cell_length_a 10.0135(3)
_cell_length_b 14.5453(5)
_cell_length_c 6.8362(2)
_cell_measurement_reflns_used 7080
_cell_measurement_temperature 383(2)
_cell_measurement_theta_max 30.8720
_cell_measurement_theta_min 2.8160
_cell_volume 991.09(5)
_computing_cell_refinement 'CrysAlisPro 1.171.39.46 (Rigaku OD, 2018)'
_computing_data_collection 'CrysAlisPro 1.171.39.46 (Rigaku OD, 2018)'
_computing_data_reduction 'CrysAlisPro 1.171.39.46 (Rigaku OD, 2018)'
_computing_molecular_graphics 'DIAMOND (Brandenburg & Putz, 2005)'
_computing_publication_material 'SHELXL-2014/7 (Sheldrick, 2014)'
_computing_structure_refinement 'SHELXL-2014/7 (Sheldrick, 2014)'
_computing_structure_solution 'SHELXL-2014/7 (Sheldrick, 2014)'
_diffrn_ambient_temperature 383(2)
_diffrn_measured_fraction_theta_full 0.999
_diffrn_measured_fraction_theta_max 0.999
_diffrn_measurement_device_type 'XtaLAB Synergy R, DW system, HyPix'
_diffrn_measurement_method 'four-circle diffractometer'
_diffrn_radiation_type MoK\a
_diffrn_radiation_wavelength 0.71073
_diffrn_reflns_av_R_equivalents 0.0693
_diffrn_reflns_av_unetI/netI 0.0373
_diffrn_reflns_Laue_measured_fraction_full 0.999
_diffrn_reflns_Laue_measured_fraction_max 0.999
_diffrn_reflns_limit_h_max 11
_diffrn_reflns_limit_h_min -11
_diffrn_reflns_limit_k_max 17
_diffrn_reflns_limit_k_min -16
_diffrn_reflns_limit_l_max 8
_diffrn_reflns_limit_l_min -8
_diffrn_reflns_number 7438
_diffrn_reflns_point_group_measured_fraction_full 0.999
_diffrn_reflns_point_group_measured_fraction_max 0.999
_diffrn_reflns_theta_full 25.024
_diffrn_reflns_theta_max 25.024
_diffrn_reflns_theta_min 2.477
_diffrn_source 'Rotating-anode X-ray tube'
_exptl_absorpt_coefficient_mu 2.954
_exptl_absorpt_correction_T_max 0.709
_exptl_absorpt_correction_T_min 0.702
_exptl_absorpt_correction_type multi-scan
_exptl_absorpt_process_details 'CrysAlisPro 1.171.39.46 (Rigaku OD, 2018)'
_exptl_crystal_colour colorless
_exptl_crystal_density_diffrn 2.070
_exptl_crystal_density_method 'not measured'
_exptl_crystal_description strip
_exptl_crystal_F_000 600
_exptl_crystal_size_max 0.120
_exptl_crystal_size_mid 0.120
_exptl_crystal_size_min 0.120
_refine_diff_density_max 0.447
_refine_diff_density_min -1.192
_refine_diff_density_rms 0.135
_refine_ls_extinction_method none
_refine_ls_goodness_of_fit_ref 1.094
_refine_ls_hydrogen_treatment constr
_refine_ls_matrix_type full
_refine_ls_number_parameters 94
_refine_ls_number_reflns 1738
_refine_ls_number_restraints 0
_refine_ls_restrained_S_all 1.094
_refine_ls_R_factor_all 0.0365
_refine_ls_R_factor_gt 0.0346
_refine_ls_shift/su_max 0.001
_refine_ls_shift/su_mean 0.000
_refine_ls_structure_factor_coef Fsqd
_refine_ls_weighting_details 'w=1/[\s^2^(Fo^2^)+(0.0552P)^2^+0.3437P] where P=(Fo^2^+2Fc^2^)/3'
_refine_ls_weighting_scheme calc
_refine_ls_wR_factor_gt 0.0936
_refine_ls_wR_factor_ref 0.0950
_reflns_Friedel_coverage 0.000
_reflns_number_gt 1597
_reflns_number_total 1738
_reflns_threshold_expression 'I > 2\s(I)'
_cod_data_source_file c9dt00945k2.cif
_cod_data_source_block 383K
_cod_depositor_comments 'Adding full bibliography for 7049642--7049648.cif.'
_cod_database_code 7049644
_shelx_shelxl_version_number 2014/7
_shelx_space_group_comment
;
The symmetry employed for this shelxl refinement is uniquely defined
by the following loop, which should always be used as a source of
symmetry information in preference to the above space-group names.
They are only intended as comments.
;

loop_
_space_group_symop_operation_xyz
'x, y, z'
'-x, y+1/2, -z+1/2'
'-x, -y, -z'
'x, -y-1/2, z-1/2'

loop_
_atom_site_label
_atom_site_type_symbol
_atom_site_fract_x
_atom_site_fract_y
_atom_site_fract_z
_atom_site_U_iso_or_equiv
_atom_site_adp_type
_atom_site_occupancy
_atom_site_site_symmetry_order
_atom_site_calc_flag
_atom_site_refinement_flags_posn
_atom_site_refinement_flags_adp
Cd1 Cd 0.23488(3) 0.24979(2) 0.59071(4) 0.03915(17) Uani 1 1 d . .
Cl1 Cl 0.25600(9) 0.38592(6) 0.34565(10) 0.0465(2) Uani 1 1 d . .
Cl2 Cl 0.05816(9) 0.18256(6) 0.31440(12) 0.0496(2) Uani 1 1 d . .
Cl3 Cl 0.40864(8) 0.17102(6) 0.36482(11) 0.0461(2) Uani 1 1 d . .
C1 C 0.9041(4) 0.0849(4) 0.8056(7) 0.0753(12) Uani 1 1 d . .
H1A H 0.9223 0.1281 0.9108 0.113 Uiso 1 1 calc R U
H1B H 0.9716 0.0901 0.7155 0.113 Uiso 1 1 calc R U
H1C H 0.9048 0.0236 0.8582 0.113 Uiso 1 1 calc R U
C2 C 0.7555(5) 0.0524(3) 0.5119(5) 0.0690(11) Uani 1 1 d . .
H2A H 0.8214 0.0731 0.4288 0.103 Uiso 1 1 calc R U
H2B H 0.6673 0.0628 0.4474 0.103 Uiso 1 1 calc R U
H2C H 0.7676 -0.0121 0.5377 0.103 Uiso 1 1 calc R U
C3 C 0.6582(4) 0.0840(3) 0.8191(5) 0.0524(8) Uani 1 1 d . .
H3A H 0.6574 0.0188 0.8485 0.063 Uiso 1 1 calc R U
H3B H 0.5743 0.0990 0.7428 0.063 Uiso 1 1 calc R U
C4 C 0.6687(5) 0.1377(3) 1.0081(6) 0.0700(12) Uani 1 1 d . .
H4A H 0.5886 0.1275 1.0744 0.084 Uiso 1 1 calc R U
H4B H 0.7450 0.1154 1.0933 0.084 Uiso 1 1 calc R U
N1 N 0.7712(3) 0.10439(19) 0.7015(4) 0.0433(6) Uani 1 1 d . .
H1D H 0.7679 0.1701 0.6700 0.052 Uiso 1 1 calc R U
O1 O 0.6840(4) 0.2323(2) 0.9765(6) 0.0739(10) Uani 1 1 d . .
H1 H 0.6152 0.2528 0.9175 0.111 Uiso 1 1 calc R U

loop_
_atom_site_aniso_label
_atom_site_aniso_U_11
_atom_site_aniso_U_22
_atom_site_aniso_U_33
_atom_site_aniso_U_23
_atom_site_aniso_U_13
_atom_site_aniso_U_12
Cd1 0.0512(3) 0.0462(3) 0.0201(2) 0.00120(7) 0.00393(15) 0.00114(9)
Cl1 0.0716(6) 0.0378(5) 0.0301(4) 0.0002(3) 0.0043(3) -0.0046(4)
Cl2 0.0509(5) 0.0637(6) 0.0341(4) -0.0016(4) 0.0044(3) -0.0158(4)
Cl3 0.0480(5) 0.0552(5) 0.0351(4) -0.0004(3) 0.0041(3) 0.0092(3)
C1 0.057(2) 0.084(3) 0.083(3) -0.014(2) -0.003(2) -0.003(2)
C2 0.100(3) 0.068(3) 0.040(2) -0.0054(18) 0.010(2) 0.006(2)
C3 0.060(2) 0.050(2) 0.0478(19) 0.0019(16) 0.0101(16) 0.0009(17)
C4 0.095(3) 0.075(3) 0.043(2) 0.0033(19) 0.021(2) 0.022(2)
N1 0.0595(18) 0.0332(15) 0.0374(14) 0.0001(11) 0.0064(12) -0.0004(11)
O1 0.086(2) 0.0667(19) 0.066(2) -0.0198(16) -0.0097(17) 0.0222(17)

loop_
_atom_type_symbol
_atom_type_description
_atom_type_scat_dispersion_real
_atom_type_scat_dispersion_imag
_atom_type_scat_source
C C 0.0033 0.0016 'International Tables Vol C Tables 4.2.6.8 and 6.1.1.4'
H H 0.0000 0.0000 'International Tables Vol C Tables 4.2.6.8 and 6.1.1.4'
Cd Cd -0.8075 1.2024 'International Tables Vol C Tables 4.2.6.8 and 6.1.1.4'
Cl Cl 0.1484 0.1585 'International Tables Vol C Tables 4.2.6.8 and 6.1.1.4'
N N 0.0061 0.0033 'International Tables Vol C Tables 4.2.6.8 and 6.1.1.4'
O O 0.0106 0.0060 'International Tables Vol C Tables 4.2.6.8 and 6.1.1.4'

loop_
_geom_angle_atom_site_label_1
_geom_angle_atom_site_label_2
_geom_angle_atom_site_label_3
_geom_angle
_geom_angle_site_symmetry_1
_geom_angle_site_symmetry_3
Cl1 Cd1 Cl1 170.77(4) . 4_566
Cl1 Cd1 Cl2 100.89(3) . 4_566
Cl1 Cd1 Cl2 84.92(3) 4_566 4_566
Cl1 Cd1 Cl2 84.97(3) . .
Cl1 Cd1 Cl2 101.61(3) 4_566 .
Cl2 Cd1 Cl2 96.41(3) 4_566 .
Cl1 Cd1 Cl3 92.02(3) . 4_566
Cl1 Cd1 Cl3 81.62(3) 4_566 4_566
Cl2 Cd1 Cl3 82.04(3) 4_566 4_566
Cl2 Cd1 Cl3 176.31(3) . 4_566
Cl1 Cd1 Cl3 81.85(3) . .
Cl1 Cd1 Cl3 92.60(3) 4_566 .
Cl2 Cd1 Cl3 176.64(3) 4_566 .
Cl2 Cd1 Cl3 81.84(3) . .
Cl3 Cd1 Cl3 99.87(3) 4_566 .
Cl1 Cd1 Cd1 130.315(19) . 4_566
Cl1 Cd1 Cd1 49.152(17) 4_566 4_566
Cl2 Cd1 Cd1 49.849(18) 4_566 4_566
Cl2 Cd1 Cd1 130.520(18) . 4_566
Cl3 Cd1 Cd1 50.573(17) 4_566 4_566
Cl3 Cd1 Cd1 129.546(18) . 4_566
Cl1 Cd1 Cd1 49.484(17) . 4_565
Cl1 Cd1 Cd1 131.049(19) 4_566 4_565
Cl2 Cd1 Cd1 130.052(18) 4_566 4_565
Cl2 Cd1 Cd1 49.578(18) . 4_565
Cl3 Cd1 Cd1 129.315(18) 4_566 4_565
Cl3 Cd1 Cd1 50.566(17) . 4_565
Cd1 Cd1 Cd1 179.798(13) 4_566 4_565
Cd1 Cl1 Cd1 81.36(2) . 4_565
Cd1 Cl2 Cd1 80.57(2) 4_565 .
Cd1 Cl3 Cd1 78.86(2) 4_565 .
N1 C1 H1A 109.5 . .
N1 C1 H1B 109.5 . .
H1A C1 H1B 109.5 . .
N1 C1 H1C 109.5 . .
H1A C1 H1C 109.5 . .
H1B C1 H1C 109.5 . .
N1 C2 H2A 109.5 . .
N1 C2 H2B 109.5 . .
H2A C2 H2B 109.5 . .
N1 C2 H2C 109.5 . .
H2A C2 H2C 109.5 . .
H2B C2 H2C 109.5 . .
N1 C3 C4 111.6(3) . .
N1 C3 H3A 109.3 . .
C4 C3 H3A 109.3 . .
N1 C3 H3B 109.3 . .
C4 C3 H3B 109.3 . .
H3A C3 H3B 108.0 . .
O1 C4 C3 112.1(3) . .
O1 C4 H4A 109.2 . .
C3 C4 H4A 109.2 . .
O1 C4 H4B 109.2 . .
C3 C4 H4B 109.2 . .
H4A C4 H4B 107.9 . .
C1 N1 C3 113.6(3) . .
C1 N1 C2 109.6(3) . .
C3 N1 C2 110.3(3) . .
C1 N1 H1D 107.7 . .
C3 N1 H1D 107.7 . .
C2 N1 H1D 107.7 . .
C4 O1 H1 109.5 . .

loop_
_geom_bond_atom_site_label_1
_geom_bond_atom_site_label_2
_geom_bond_distance
_geom_bond_site_symmetry_2
Cd1 Cl1 2.6153(8) .
Cd1 Cl1 2.6283(8) 4_566
Cd1 Cl2 2.6378(8) 4_566
Cd1 Cl2 2.6484(8) .
Cd1 Cl3 2.6907(8) 4_566
Cd1 Cl3 2.6909(8) .
Cd1 Cd1 3.41810(9) 4_566
Cd1 Cd1 3.41811(11) 4_565
Cl1 Cd1 2.6283(8) 4_565
Cl2 Cd1 2.6378(8) 4_565
Cl3 Cd1 2.6907(8) 4_565
C1 N1 1.475(5) .
C1 H1A 0.9600 .
C1 H1B 0.9600 .
C1 H1C 0.9600 .
C2 N1 1.496(4) .
C2 H2A 0.9600 .
C2 H2B 0.9600 .
C2 H2C 0.9600 .
C3 N1 1.480(4) .
C3 C4 1.505(6) .
C3 H3A 0.9700 .
C3 H3B 0.9700 .
C4 O1 1.404(6) .
C4 H4A 0.9700 .
C4 H4B 0.9700 .
N1 H1D 0.9800 .
O1 H1 0.8200 .

loop_
_geom_torsion_atom_site_label_1
_geom_torsion_atom_site_label_2
_geom_torsion_atom_site_label_3
_geom_torsion_atom_site_label_4
_geom_torsion
N1 C3 C4 O1 53.0(5)
C4 C3 N1 C1 58.3(4)
C4 C3 N1 C2 -178.1(3)
